data_2234984
loop_
_publ_author_name
'Mendoza-Mero\~no, Rafael'
'Garc\'ia-Granda, Santiago'

_publ_section_title
;
 (1<i>E</i>,2<i>E</i>)-2-Methyl-3-phenylacrylaldehyde thiosemicarbazone
;
_journal_coeditor_code FF2068
_journal_issue 6
_journal_name_full 'Acta Crystallographica Section E'
_journal_page_first o1840
_journal_paper_doi 10.1107/S1600536812022386
_journal_volume 68
_journal_year 2012
_chemical_formula_iupac 'C11 H13 N3 S'
_chemical_formula_moiety 'C11 H13 N3 S'
_chemical_formula_sum 'C11 H13 N3 S'
_chemical_formula_weight 219.30
_chemical_name_systematic
;
(1<i>E</i>,2<i>E</i>)-2-Methyl-3-phenylacrylaldehyde thiosemicarbazone
;
_space_group_IT_number 61
_symmetry_cell_setting orthorhombic
_symmetry_space_group_name_Hall '-P 2ac 2ab'
_symmetry_space_group_name_H-M 'P b c a'
_atom_sites_solution_hydrogens geom
_atom_sites_solution_primary direct
_atom_sites_solution_secondary difmap
_cell_angle_alpha 90.00
_cell_angle_beta 90.00
_cell_angle_gamma 90.00
_cell_formula_units_Z 8
_cell_length_a 10.9165(5)
_cell_length_b 7.8150(3)
_cell_length_c 28.0390(14)
_cell_measurement_reflns_used 1905
_cell_measurement_temperature 293(2)
_cell_measurement_theta_max 70.3692
_cell_measurement_theta_min 4.0462
_cell_volume 2392.08(19)
_computing_cell_refinement 'CrysAlis CCD (Oxford Diffraction, 2010)'
_computing_data_collection 'CrysAlis CCD (Oxford Diffraction, 2010)'
_computing_data_reduction 'CrysAlis RED (Oxford Diffraction, 2010)'
_computing_molecular_graphics
;
ORTEP-3 for Windows (Farrugia, 1997) and Mercury (Macrae <i>et al.</i>,
2008)
;
_computing_publication_material
;
WinGX (Farrugia, 1999), PLATON (Spek, 2009), PARST95 (Nardelli,
1995) and
publCIF (Westrip, 2010)
;
_computing_structure_refinement 'SHELXL97 (Sheldrick, 2008)'
_computing_structure_solution 'SIR92 (Altomare <i>et al.</i>, 1994)'
_diffrn_ambient_temperature 293(2)
_diffrn_detector_area_resol_mean 10.2673
_diffrn_measured_fraction_theta_full 0.997
_diffrn_measured_fraction_theta_max 0.975
_diffrn_measurement_device_type 'Oxford Diffraction Xcalibur Ruby Gemini'
_diffrn_measurement_method '\w scans'
_diffrn_radiation_monochromator graphite
_diffrn_radiation_source 'Enhance (Cu) X-ray Source'
_diffrn_radiation_type CuK\a
_diffrn_radiation_wavelength 1.54180
_diffrn_reflns_av_R_equivalents 0.0365
_diffrn_reflns_av_sigmaI/netI 0.0324
_diffrn_reflns_limit_h_max 13
_diffrn_reflns_limit_h_min -9
_diffrn_reflns_limit_k_max 8
_diffrn_reflns_limit_k_min -9
_diffrn_reflns_limit_l_max 34
_diffrn_reflns_limit_l_min -25
_diffrn_reflns_number 6973
_diffrn_reflns_theta_full 67.50
_diffrn_reflns_theta_max 70.50
_diffrn_reflns_theta_min 5.13
_diffrn_standards_number 7692
_exptl_absorpt_coefficient_mu 2.169
_exptl_absorpt_correction_T_max 1.00000
_exptl_absorpt_correction_T_min 0.76330
_exptl_absorpt_correction_type multi-scan
_exptl_absorpt_process_details
;
(CrysAlis RED; Oxford Diffraction, 2010)
;
_exptl_crystal_colour white
_exptl_crystal_density_diffrn 1.218
_exptl_crystal_density_method 'not measured'
_exptl_crystal_description plates
_exptl_crystal_F_000 928
_exptl_crystal_size_max 0.5102
_exptl_crystal_size_mid 0.0600
_exptl_crystal_size_min 0.0374
_refine_diff_density_max 0.199
_refine_diff_density_min -0.153
_refine_ls_extinction_method none
_refine_ls_goodness_of_fit_ref 1.035
_refine_ls_hydrogen_treatment refall
_refine_ls_matrix_type full
_refine_ls_number_parameters 188
_refine_ls_number_reflns 2241
_refine_ls_number_restraints 0
_refine_ls_restrained_S_all 1.035
_refine_ls_R_factor_all 0.0592
_refine_ls_R_factor_gt 0.0389
_refine_ls_shift/su_max 0.000
_refine_ls_shift/su_mean 0.000
_refine_ls_structure_factor_coef Fsqd
_refine_ls_weighting_details 'calc w=1/[\s^2^(Fo^2^)+(0.0544P)^2^+0.0290P] where P=(Fo^2^+2Fc^2^)/3'
_refine_ls_weighting_scheme calc
_refine_ls_wR_factor_gt 0.0975
_refine_ls_wR_factor_ref 0.1100
_reflns_number_gt 1644
_reflns_number_total 2241
_reflns_threshold_expression I>2sigma(I)
_cod_data_source_file ff2068.cif
_cod_data_source_block I
_cod_database_code 2234984
_cod_database_fobs_code 2234984

loop_
_symmetry_equiv_pos_as_xyz
'x, y, z'
'-x+1/2, -y, z+1/2'
'x+1/2, -y+1/2, -z'
'-x, y+1/2, -z+1/2'
'-x, -y, -z'
'x-1/2, y, -z-1/2'
'-x-1/2, y-1/2, z'
'x, -y-1/2, z-1/2'

loop_
_atom_site_type_symbol
_atom_site_label
_atom_site_fract_x
_atom_site_fract_y
_atom_site_fract_z
_atom_site_U_iso_or_equiv
_atom_site_adp_type
_atom_site_calc_flag
_atom_site_occupancy
_atom_site_symmetry_multiplicity
S S1 0.33592(5) 0.16055(7) 0.01929(2) 0.0596(2) Uani d 1 1
N N2 0.37558(17) 0.4229(2) -0.03717(7) 0.0586(5) Uani d 1 1
N N1 0.44022(15) 0.5101(2) -0.07187(6) 0.0561(4) Uani d 1 1
C C11 0.41598(18) 0.2686(2) -0.02261(7) 0.0511(5) Uani d 1 1
C C7 0.4125(2) 0.9191(3) -0.12626(8) 0.0584(5) Uani d 1 1
N N3 0.51732(19) 0.2120(3) -0.04238(9) 0.0692(6) Uani d 1 1
C C10 0.4010(2) 0.6596(3) -0.08224(8) 0.0564(5) Uani d 1 1
C C8 0.46045(18) 0.7642(3) -0.11791(7) 0.0541(5) Uani d 1 1
C C6 0.4535(2) 1.0540(3) -0.15896(7) 0.0573(5) Uani d 1 1
C C5 0.3674(3) 1.1629(3) -0.17910(10) 0.0713(6) Uani d 1 1
C C1 0.5758(2) 1.0833(4) -0.17014(10) 0.0727(7) Uani d 1 1
C C9 0.5700(3) 0.6891(4) -0.14221(11) 0.0764(7) Uani d 1 1
C C4 0.4017(3) 1.2909(4) -0.21045(11) 0.0848(8) Uani d 1 1
C C3 0.5221(3) 1.3141(4) -0.22186(11) 0.0890(9) Uani d 1 1
C C2 0.6085(3) 1.2116(4) -0.20136(11) 0.0883(9) Uani d 1 1
H H11 0.311(2) 0.471(3) -0.0232(8) 0.067(7) Uiso d 1 1
H H12A 0.557(2) 0.274(3) -0.0641(10) 0.082(8) Uiso d 1 1
H H7 0.339(2) 0.944(3) -0.1080(9) 0.069(7) Uiso d 1 1
H H10 0.332(2) 0.702(3) -0.0649(8) 0.059(6) Uiso d 1 1
H H9C 0.641(3) 0.715(4) -0.1228(13) 0.114(12) Uiso d 1 1
H H5 0.285(2) 1.146(3) -0.1724(9) 0.081(8) Uiso d 1 1
H H9B 0.581(2) 0.740(3) -0.1745(11) 0.089(8) Uiso d 1 1
H H9A 0.562(3) 0.579(5) -0.1461(12) 0.125(13) Uiso d 1 1
H H1 0.635(2) 1.014(3) -0.1560(9) 0.076(8) Uiso d 1 1
H H2 0.690(3) 1.220(4) -0.2086(11) 0.100(10) Uiso d 1 1
H H12B 0.546(3) 0.116(4) -0.0339(9) 0.080(8) Uiso d 1 1
H H4 0.341(2) 1.358(4) -0.2224(10) 0.090(9) Uiso d 1 1
H H3 0.541(3) 1.403(4) -0.2441(11) 0.098(9) Uiso d 1 1

loop_
_atom_site_aniso_label
_atom_site_aniso_U_11
_atom_site_aniso_U_22
_atom_site_aniso_U_33
_atom_site_aniso_U_12
_atom_site_aniso_U_13
_atom_site_aniso_U_23
S1 0.0531(3) 0.0536(3) 0.0720(4) -0.0009(2) -0.0050(3) 0.0083(3)
N2 0.0521(10) 0.0481(9) 0.0756(12) 0.0041(8) 0.0070(9) 0.0064(9)
N1 0.0550(9) 0.0481(9) 0.0652(10) -0.0033(8) 0.0018(9) 0.0002(8)
C11 0.0478(10) 0.0436(10) 0.0621(12) -0.0031(8) -0.0106(10) -0.0031(9)
C7 0.0551(12) 0.0570(12) 0.0630(13) -0.0016(10) 0.0047(11) 0.0018(10)
N3 0.0636(12) 0.0543(11) 0.0898(15) 0.0106(10) 0.0142(11) 0.0096(11)
C10 0.0531(11) 0.0504(11) 0.0656(13) 0.0009(10) 0.0041(10) 0.0010(10)
C8 0.0543(11) 0.0526(11) 0.0553(11) -0.0041(9) -0.0007(9) -0.0026(10)
C6 0.0696(13) 0.0494(11) 0.0528(11) -0.0034(10) -0.0004(10) -0.0014(9)
C5 0.0783(16) 0.0580(13) 0.0776(16) 0.0026(13) -0.0002(13) 0.0036(12)
C1 0.0691(15) 0.0744(16) 0.0744(15) -0.0148(13) -0.0067(13) 0.0121(13)
C9 0.088(2) 0.0678(17) 0.0732(17) 0.0101(15) 0.0213(16) -0.0001(14)
C4 0.109(2) 0.0639(15) 0.0818(18) 0.0019(16) -0.0199(18) 0.0136(14)
C3 0.123(3) 0.0752(17) 0.0687(16) -0.0288(18) -0.0133(17) 0.0170(14)
C2 0.088(2) 0.095(2) 0.0817(18) -0.0314(17) 0.0004(17) 0.0151(16)

loop_
_atom_type_symbol
_atom_type_description
_atom_type_scat_dispersion_real
_atom_type_scat_dispersion_imag
_atom_type_scat_source
C C 0.0181 0.0091 'International Tables Vol C Tables 4.2.6.8 and 6.1.1.4'
H H 0.0000 0.0000 'International Tables Vol C Tables 4.2.6.8 and 6.1.1.4'
N N 0.0311 0.0180 'International Tables Vol C Tables 4.2.6.8 and 6.1.1.4'
S S 0.3331 0.5567 'International Tables Vol C Tables 4.2.6.8 and 6.1.1.4'

loop_
_geom_angle_atom_site_label_1
_geom_angle_atom_site_label_2
_geom_angle_atom_site_label_3
_geom_angle
C11 N2 N1 119.17(18)
C11 N2 H11 120.1(15)
N1 N2 H11 120.5(15)
C10 N1 N2 116.09(17)
N3 C11 N2 116.7(2)
N3 C11 S1 124.07(17)
N2 C11 S1 119.25(16)
C8 C7 C6 129.7(2)
C8 C7 H7 114.3(14)
C6 C7 H7 116.0(14)
C11 N3 H12A 121.2(17)
C11 N3 H12B 119.2(18)
H12A N3 H12B 120(3)
N1 C10 C8 121.6(2)
N1 C10 H10 117.6(13)
C8 C10 H10 120.7(13)
C7 C8 C10 117.15(19)
C7 C8 C9 126.0(2)
C10 C8 C9 116.9(2)
C5 C6 C1 117.2(2)
C5 C6 C7 119.2(2)
C1 C6 C7 123.5(2)
C4 C5 C6 121.2(3)
C4 C5 H5 119.7(17)
C6 C5 H5 119.1(16)
C2 C1 C6 120.8(3)
C2 C1 H1 120.9(16)
C6 C1 H1 118.3(16)
C8 C9 H9C 108(2)
C8 C9 H9B 110.5(16)
H9C C9 H9B 109(3)
C8 C9 H9A 111(2)
H9C C9 H9A 111(3)
H9B C9 H9A 107(3)
C3 C4 C5 120.4(3)
C3 C4 H4 122.7(18)
C5 C4 H4 116.9(18)
C2 C3 C4 119.3(3)
C2 C3 H3 123.5(18)
C4 C3 H3 117.3(18)
C3 C2 C1 121.1(3)
C3 C2 H2 122.4(19)
C1 C2 H2 116(2)

loop_
_geom_bond_atom_site_label_1
_geom_bond_atom_site_label_2
_geom_bond_distance
S1 C11 1.690(2)
N2 C11 1.347(3)
N2 N1 1.381(2)
N2 H11 0.89(2)
N1 C10 1.278(3)
C11 N3 1.314(3)
C7 C8 1.339(3)
C7 C6 1.467(3)
C7 H7 0.97(2)
N3 H12A 0.89(3)
N3 H12B 0.85(3)
C10 C8 1.446(3)
C10 H10 0.96(2)
C8 C9 1.497(3)
C6 C5 1.388(3)
C6 C1 1.390(3)
C5 C4 1.384(4)
C5 H5 0.93(3)
C1 C2 1.378(4)
C1 H1 0.93(3)
C9 H9C 0.97(3)
C9 H9B 1.00(3)
C9 H9A 0.87(4)
C4 C3 1.364(5)
C4 H4 0.91(3)
C3 C2 1.365(4)
C3 H3 0.96(3)
C2 H2 0.92(3)

loop_
_geom_hbond_atom_site_label_D
_geom_hbond_atom_site_label_H
_geom_hbond_atom_site_label_A
_geom_hbond_site_symmetry_A
_geom_hbond_distance_DH
_geom_hbond_distance_HA
_geom_hbond_distance_DA
_geom_hbond_angle_DHA
_geom_hbond_publ_flag
N2 H11 S1 7_665 0.89(2) 2.49(3) 3.359(2) 167(2) y
N3 H12B S1 5_655 0.85(3) 2.55(3) 3.386(2) 169(2) y
C3 H3 Cg1 4_645 0.96(3) 2.89(3) 3.812(3) 161(3) y

loop_
_geom_torsion_atom_site_label_1
_geom_torsion_atom_site_label_2
_geom_torsion_atom_site_label_3
_geom_torsion_atom_site_label_4
_geom_torsion_site_symmetry_1
_geom_torsion
C11 N2 N1 C10 . -176.32(19)
N1 N2 C11 N3 1 1.0(3)
N1 N2 C11 N3 . 1.0(3)
N1 N2 C11 S1 1 -179.15(14)
N1 N2 C11 S1 . -179.15(14)
N2 N1 C10 C8 . 179.95(18)
C6 C7 C8 C10 . 178.3(2)
C6 C7 C8 C9 . -1.8(4)
N1 C10 C8 C7 . 180.0(2)
N1 C10 C8 C9 . 0.1(3)
C8 C7 C6 C5 . 149.4(2)
C8 C7 C6 C1 . -32.5(4)
C1 C6 C5 C4 . 2.4(4)
C7 C6 C5 C4 . -179.4(2)
C5 C6 C1 C2 . -2.3(4)
C7 C6 C1 C2 . 179.6(2)
C6 C5 C4 C3 . -0.8(4)
C5 C4 C3 C2 . -1.1(5)
C4 C3 C2 C1 . 1.3(5)
C6 C1 C2 C3 . 0.5(5)

loop_
_cod_related_entry_id
_cod_related_entry_database
_cod_related_entry_code
1 ChemSpider 6007073
